data_9009459
loop_
_publ_author_name
'Moore, P. B.'
'Araki, T.'
'Kampf, A. R.'

_publ_section_title
;
 Nomenclature of the phosphoferrite structure type:
 refinements of landesite and kryzhanovskite
;
_journal_name_full 'Mineralogical Magazine'
_journal_page_first 789
_journal_page_last 795
_journal_paper_doi 10.1180/minmag.1980.043.330.14
_journal_volume 43
_journal_year 1980
_chemical_formula_sum 'Fe H6 Mn2 O11 P2'
_chemical_name_mineral Landesite
_space_group_IT_number 60
_symmetry_space_group_name_Hall '-P 2ac 2b'
_symmetry_space_group_name_H-M 'P b n a'
_cell_angle_alpha 90
_cell_angle_beta 90
_cell_angle_gamma 90
_cell_formula_units_Z 4
_cell_length_a 9.458
_cell_length_b 10.185
_cell_length_c 8.543
_cell_volume 822.945
_database_code_amcsd 0014472
_exptl_crystal_density_diffrn 3.307
_cod_original_formula_sum 'Mn2 Fe P2 O11 H6'
_cod_database_code 9009459

loop_
_space_group_symop_operation_xyz
x,y,z
-x,1/2+y,z
x,1/2-y,-z
1/2+x,y,1/2-z
1/2-x,-y,1/2+z
1/2+x,1/2-y,1/2+z
1/2-x,1/2+y,1/2-z
-x,-y,-z

loop_
_atom_site_aniso_label
_atom_site_aniso_U_11
_atom_site_aniso_U_22
_atom_site_aniso_U_33
_atom_site_aniso_U_12
_atom_site_aniso_U_13
_atom_site_aniso_U_23
Mn2+M2 0.01486 0.01755 0.01753 -0.00844 -0.00037 0.00181
Fe3+M1 0.01183 0.01303 0.01815 -0.00102 -0.00180 -0.00071
P 0.00548 0.00962 0.01324 -0.00102 0.00123 -0.00035
O1 0.01065 0.00920 0.02263 0.00127 0.00090 0.00018
O2 0.00748 0.01529 0.01716 -0.00337 0.00430 0.00159
O3 0.00761 0.01503 0.03109 0.00298 0.00516 0.00053
O4 0.02261 0.04089 0.01412 -0.01493 0.00156 -0.00353
Wat1 0.02515 0.01944 0.02588 0.00000 0.00000 -0.00436
Wat2 0.00983 0.01834 0.02647 -0.00278 -0.00057 -0.00445

loop_
_atom_site_label
_atom_site_fract_x
_atom_site_fract_y
_atom_site_fract_z
_atom_site_U_iso_or_equiv
_atom_site_type_symbol
_atom_site_attached_hydrogens
Mn2+M2 0.06251 0.10100 0.63964 0.01659 Mn 0
Fe3+M1 0.00000 0.00000 0.00000 0.01431 Fe 0
P 0.20733 0.10506 0.29235 0.00950 P 0
O1 0.21550 0.25260 0.32940 0.01406 O 0
O2 0.10510 0.03780 0.40740 0.01330 O 0
O3 0.35660 0.04440 0.30870 0.01786 O 0
O4 0.15850 0.08780 0.12270 0.02609 O 0
Wat1 -0.09450 0.25000 0.50000 0.02343 O 2
Wat2 -0.02930 0.33220 0.13630 0.01824 O 2

loop_
_cod_changelog_entry_id
_cod_changelog_entry_author
_cod_changelog_entry_date
_cod_changelog_entry_text
1
;cod-tools version 3.8.0
Id: cif_guess_AMCSD_atom_types 9574 2023-05-10 09:00:05Z saulius
;
2023-05-10T18:51:45+03:00
;Derived atom types and hydrogen counts
from atom names that follow the AMCSD naming convention
(Wat == water, O-H == hydroxyl).
;

loop_
_cod_related_entry_id
_cod_related_entry_database
_cod_related_entry_code
1 AMCSD 0014472
